data_4029592
loop_
_publ_author_name
'Hirayama, Yui'
'Okuzumi, Keiko'
'Masubuti, Hironori'
'Uekusa, Hidehiro'
'Girault, Jean-Pierre'
'Fujimoto, Yoshinori'

_publ_section_title
;
 Stereochemical Assignment of C-24 and C-25 of Amarasterone A,
 a&#x00A0;Putative Biosynthetic Intermediate of Cyasterone.
;
_journal_issue 12
_journal_name_full 'The Journal of organic chemistry'
_journal_page_first 5471
_journal_page_last 5477
_journal_paper_doi 10.1021/jo5005108
_journal_volume 79
_journal_year 2014
_chemical_absolute_configuration unk
_chemical_formula_moiety 'C30 H50 O3'
_chemical_formula_sum 'C30 H50 O3'
_chemical_formula_weight 458.70
_chemical_name_systematic
; 
 ? 
;
_space_group_IT_number 5
_symmetry_cell_setting monoclinic
_symmetry_space_group_name_Hall 'C 2y'
_symmetry_space_group_name_H-M 'C 1 2 1'
_atom_sites_solution_hydrogens geom
_atom_sites_solution_primary direct
_atom_sites_solution_secondary difmap
_audit_creation_method SHELXL-97
_cell_angle_alpha 90.00
_cell_angle_beta 98.666(1)
_cell_angle_gamma 90.00
_cell_formula_units_Z 4
_cell_length_a 29.1632(11)
_cell_length_b 6.6782(3)
_cell_length_c 14.5294(6)
_cell_measurement_reflns_used 13259
_cell_measurement_temperature 173(2)
_cell_measurement_theta_max 27.41
_cell_measurement_theta_min 3.13
_cell_volume 2797.4(2)
_computing_cell_refinement 'PROCESS-AUTO (Rigaku, 1998)'
_computing_data_collection 'PROCESS-AUTO (Rigaku, 1998)'
_computing_data_reduction 'PROCESS-AUTO (Rigaku, 1998)'
_computing_molecular_graphics 'ORTEP-3 (Farrugia, 2008)'
_computing_publication_material 'SHELXL-97 (Sheldrick, 1997)'
_computing_structure_refinement 'SHELXL-97 (Sheldrick, 1997)'
_computing_structure_solution 'SHELXS-97 (Sheldrick, 1990)'
_diffrn_ambient_temperature 173(2)
_diffrn_measured_fraction_theta_full 0.997
_diffrn_measured_fraction_theta_max 0.997
_diffrn_measurement_device_type 'Rigaku R-AXIS RAPID IP Area Detector System'
_diffrn_measurement_method '\w scans'
_diffrn_radiation_monochromator graphite
_diffrn_radiation_source 'rotating anode X-ray tube'
_diffrn_radiation_type MoK\a
_diffrn_radiation_wavelength 0.71075
_diffrn_reflns_av_R_equivalents 0.0194
_diffrn_reflns_av_sigmaI/netI 0.0169
_diffrn_reflns_limit_h_max 37
_diffrn_reflns_limit_h_min -37
_diffrn_reflns_limit_k_max 8
_diffrn_reflns_limit_k_min -8
_diffrn_reflns_limit_l_max 18
_diffrn_reflns_limit_l_min -18
_diffrn_reflns_number 13745
_diffrn_reflns_theta_full 27.42
_diffrn_reflns_theta_max 27.42
_diffrn_reflns_theta_min 3.13
_exptl_absorpt_coefficient_mu 0.068
_exptl_absorpt_correction_T_max 0.9872
_exptl_absorpt_correction_T_min 0.8340
_exptl_absorpt_correction_type multi-scan
_exptl_absorpt_process_details 'Absorption was corrected by ABSCOR'
_exptl_crystal_colour colorless
_exptl_crystal_density_diffrn 1.089
_exptl_crystal_density_method 'not measured'
_exptl_crystal_description block
_exptl_crystal_F_000 1016
_exptl_crystal_size_max 0.35
_exptl_crystal_size_mid 0.31
_exptl_crystal_size_min 0.19
_refine_diff_density_max 0.250
_refine_diff_density_min -0.159
_refine_diff_density_rms 0.036
_refine_ls_abs_structure_details 'Flack H D (1983), Acta Cryst. A39, 876-881'
_refine_ls_abs_structure_Flack 10(10)
_refine_ls_extinction_method none
_refine_ls_goodness_of_fit_ref 1.052
_refine_ls_hydrogen_treatment mixed
_refine_ls_matrix_type full
_refine_ls_number_parameters 310
_refine_ls_number_reflns 3461
_refine_ls_number_restraints 1
_refine_ls_restrained_S_all 1.051
_refine_ls_R_factor_all 0.0388
_refine_ls_R_factor_gt 0.0360
_refine_ls_shift/su_max 0.001
_refine_ls_shift/su_mean 0.000
_refine_ls_structure_factor_coef Fsqd
_refine_ls_weighting_details 'calc w=1/[\s^2^(Fo^2^)+(0.0671P)^2^+0.3214P] where P=(Fo^2^+2Fc^2^)/3'
_refine_ls_weighting_scheme calc
_refine_ls_wR_factor_gt 0.0950
_refine_ls_wR_factor_ref 0.0964
_reflns_number_gt 3213
_reflns_number_total 3461
_reflns_threshold_expression >2sigma(I)
_cod_data_source_file jo5005108_si_002.cif
_cod_data_source_block shelxl
_cod_depositor_comments
;
The following automatic conversions were performed:

'_symmetry_cell_setting' value 'Monoclinic' changed to 'monoclinic'
according to
/usr/data/users/saulius/crontab/automatic-downloads/rss-feeds/ACS/lib/dictionaries/cif_core.dic
dictionary named 'cif_core.dic' version 2.4.2 from 2011-04-26.

Automatic conversion script
Id: cif_fix_values 2281 2013-09-26 08:29:07Z andrius 

 Adding full bibliography for 4029591--4029592.cif.
;
_cod_original_sg_symbol_H-M C2
_cod_database_code 4029592

loop_
_symmetry_equiv_pos_as_xyz
'x, y, z'
'-x, y, -z'
'x+1/2, y+1/2, z'
'-x+1/2, y+1/2, -z'

loop_
_atom_site_label
_atom_site_type_symbol
_atom_site_fract_x
_atom_site_fract_y
_atom_site_fract_z
_atom_site_U_iso_or_equiv
_atom_site_adp_type
_atom_site_occupancy
_atom_site_symmetry_multiplicity
_atom_site_calc_flag
_atom_site_refinement_flags
O1 O 0.19814(4) -0.2357(2) 0.62228(8) 0.0358(3) Uani 1 1 d .
H1O H 0.1695(9) -0.279(4) 0.6149(17) 0.054 Uiso 1 1 d .
O2 O 0.12229(4) -0.2114(2) 0.70457(8) 0.0348(3) Uani 1 1 d .
H2O H 0.1056(9) -0.119(5) 0.6872(18) 0.052 Uiso 1 1 d .
O3 O 0.55367(4) 0.6222(2) 0.67059(12) 0.0449(4) Uani 1 1 d .
C1 C 0.42310(6) 0.5556(3) 0.63979(14) 0.0335(4) Uani 1 1 d .
H1A H 0.3982 0.6007 0.5902 0.040 Uiso 1 1 calc R
H1B H 0.4171 0.6161 0.6990 0.040 Uiso 1 1 calc R
C2 C 0.46946(6) 0.6343(3) 0.61787(15) 0.0401(4) Uani 1 1 d .
H2A H 0.4748 0.5838 0.5563 0.048 Uiso 1 1 calc R
H2B H 0.4687 0.7824 0.6152 0.048 Uiso 1 1 calc R
C3 C 0.50865(6) 0.5667(3) 0.69202(14) 0.0359(4) Uani 1 1 d .
H3 H 0.5043 0.6271 0.7531 0.043 Uiso 1 1 calc R
C4 C 0.50900(6) 0.3389(3) 0.70079(14) 0.0340(4) Uani 1 1 d .
H4A H 0.5178 0.2798 0.6434 0.041 Uiso 1 1 calc R
H4B H 0.5328 0.2992 0.7536 0.041 Uiso 1 1 calc R
C5 C 0.46252(5) 0.2550(3) 0.71604(11) 0.0276(3) Uani 1 1 d .
C6 C 0.45933(5) 0.1266(3) 0.78484(11) 0.0308(3) Uani 1 1 d .
H6 H 0.4870 0.0962 0.8258 0.037 Uiso 1 1 calc R
C7 C 0.41552(5) 0.0259(3) 0.80287(11) 0.0286(3) Uani 1 1 d .
H7A H 0.4063 0.0813 0.8606 0.034 Uiso 1 1 calc R
H7B H 0.4215 -0.1190 0.8128 0.034 Uiso 1 1 calc R
C8 C 0.37540(5) 0.0533(2) 0.72270(10) 0.0231(3) Uani 1 1 d .
H8 H 0.3801 -0.0386 0.6706 0.028 Uiso 1 1 calc R
C9 C 0.37508(5) 0.2718(3) 0.68772(10) 0.0232(3) Uani 1 1 d .
H9 H 0.3748 0.3586 0.7437 0.028 Uiso 1 1 calc R
C10 C 0.42031(5) 0.3247(3) 0.64822(10) 0.0258(3) Uani 1 1 d .
C11 C 0.33092(5) 0.3236(3) 0.62036(10) 0.0279(3) Uani 1 1 d .
H11A H 0.3321 0.2552 0.5603 0.033 Uiso 1 1 calc R
H11B H 0.3304 0.4696 0.6085 0.033 Uiso 1 1 calc R
C12 C 0.28580(5) 0.2642(3) 0.65590(10) 0.0264(3) Uani 1 1 d .
H12A H 0.2826 0.3433 0.7122 0.032 Uiso 1 1 calc R
H12B H 0.2590 0.2951 0.6077 0.032 Uiso 1 1 calc R
C13 C 0.28571(5) 0.0403(2) 0.67938(10) 0.0227(3) Uani 1 1 d .
C14 C 0.32890(5) 0.0050(2) 0.75415(10) 0.0219(3) Uani 1 1 d .
H14 H 0.3258 0.0991 0.8064 0.026 Uiso 1 1 calc R
C15 C 0.32171(5) -0.2054(3) 0.79104(11) 0.0279(3) Uani 1 1 d .
H15A H 0.3388 -0.2228 0.8548 0.033 Uiso 1 1 calc R
H15B H 0.3321 -0.3089 0.7499 0.033 Uiso 1 1 calc R
C16 C 0.26850(5) -0.2170(3) 0.79067(11) 0.0284(3) Uani 1 1 d .
H16A H 0.2613 -0.2144 0.8551 0.034 Uiso 1 1 calc R
H16B H 0.2558 -0.3421 0.7603 0.034 Uiso 1 1 calc R
C17 C 0.24706(5) -0.0311(2) 0.73534(10) 0.0225(3) Uani 1 1 d .
H17 H 0.2444 0.0752 0.7827 0.027 Uiso 1 1 calc R
C18 C 0.28712(6) -0.0880(3) 0.59150(10) 0.0309(4) Uani 1 1 d .
H18A H 0.2618 -0.0478 0.5429 0.046 Uiso 1 1 calc R
H18B H 0.2836 -0.2296 0.6067 0.046 Uiso 1 1 calc R
H18C H 0.3169 -0.0679 0.5692 0.046 Uiso 1 1 calc R
C19 C 0.42142(6) 0.2278(3) 0.55182(11) 0.0372(4) Uani 1 1 d .
H19A H 0.4525 0.2424 0.5348 0.056 Uiso 1 1 calc R
H19B H 0.3987 0.2944 0.5051 0.056 Uiso 1 1 calc R
H19C H 0.4137 0.0853 0.5545 0.056 Uiso 1 1 calc R
C20 C 0.19718(5) -0.0694(3) 0.68504(10) 0.0266(3) Uani 1 1 d .
C21 C 0.17703(6) 0.1138(3) 0.62992(12) 0.0337(4) Uani 1 1 d .
H21A H 0.1926 0.1316 0.5752 0.050 Uiso 1 1 calc R
H21B H 0.1819 0.2331 0.6694 0.050 Uiso 1 1 calc R
H21C H 0.1437 0.0939 0.6098 0.050 Uiso 1 1 calc R
C22 C 0.16529(5) -0.1377(3) 0.75602(11) 0.0271(3) Uani 1 1 d .
H22 H 0.1809 -0.2543 0.7908 0.033 Uiso 1 1 calc R
C23 C 0.15549(6) 0.0139(3) 0.82831(11) 0.0301(3) Uani 1 1 d .
H23A H 0.1360 0.1231 0.7972 0.036 Uiso 1 1 calc R
H23B H 0.1851 0.0733 0.8584 0.036 Uiso 1 1 calc R
C24 C 0.13032(6) -0.0828(3) 0.90364(12) 0.0341(4) Uani 1 1 d .
H24 H 0.1055 -0.1715 0.8707 0.041 Uiso 1 1 calc R
C25 C 0.16328(7) -0.2147(3) 0.96750(12) 0.0385(4) Uani 1 1 d .
C26 C 0.20055(8) -0.1166(4) 1.03453(15) 0.0523(5) Uani 1 1 d .
H26A H 0.1867 -0.0530 1.0846 0.078 Uiso 1 1 calc R
H26B H 0.2162 -0.0150 1.0018 0.078 Uiso 1 1 calc R
H26C H 0.2231 -0.2177 1.0611 0.078 Uiso 1 1 calc R
C27 C 0.16005(11) -0.4136(4) 0.96377(17) 0.0623(7) Uani 1 1 d .
H27A H 0.1815 -0.4936 1.0037 0.075 Uiso 1 1 calc R
H27B H 0.1364 -0.4755 0.9212 0.075 Uiso 1 1 calc R
C28 C 0.10637(7) 0.0770(3) 0.95547(15) 0.0443(5) Uani 1 1 d .
H28A H 0.1304 0.1647 0.9901 0.053 Uiso 1 1 calc R
H28B H 0.0867 0.1610 0.9092 0.053 Uiso 1 1 calc R
C29 C 0.07662(10) -0.0081(5) 1.0232(2) 0.0709(8) Uani 1 1 d .
H29A H 0.0545 -0.1046 0.9908 0.106 Uiso 1 1 calc R
H29B H 0.0596 0.1008 1.0482 0.106 Uiso 1 1 calc R
H29C H 0.0965 -0.0754 1.0743 0.106 Uiso 1 1 calc R
C30 C 0.56132(8) 0.8339(3) 0.6726(2) 0.0586(7) Uani 1 1 d .
H30A H 0.5422 0.8960 0.6189 0.088 Uiso 1 1 calc R
H30B H 0.5941 0.8612 0.6701 0.088 Uiso 1 1 calc R
H30C H 0.5529 0.8895 0.7302 0.088 Uiso 1 1 calc R

loop_
_atom_site_aniso_label
_atom_site_aniso_U_11
_atom_site_aniso_U_22
_atom_site_aniso_U_33
_atom_site_aniso_U_23
_atom_site_aniso_U_13
_atom_site_aniso_U_12
O1 0.0369(6) 0.0418(7) 0.0276(5) -0.0104(6) 0.0008(5) -0.0055(6)
O2 0.0285(6) 0.0367(7) 0.0369(6) -0.0035(6) -0.0021(5) -0.0044(6)
O3 0.0292(6) 0.0292(7) 0.0784(10) 0.0086(7) 0.0151(6) 0.0015(6)
C1 0.0293(8) 0.0265(8) 0.0456(9) 0.0100(7) 0.0086(7) 0.0078(7)
C2 0.0314(8) 0.0308(9) 0.0602(11) 0.0146(9) 0.0133(8) 0.0052(8)
C3 0.0277(8) 0.0281(9) 0.0539(11) 0.0019(8) 0.0123(7) 0.0034(7)
C4 0.0266(7) 0.0292(9) 0.0469(10) 0.0056(8) 0.0082(7) 0.0060(7)
C5 0.0261(7) 0.0241(8) 0.0331(7) -0.0001(6) 0.0059(6) 0.0068(6)
C6 0.0250(7) 0.0316(8) 0.0339(8) 0.0031(7) -0.0017(6) 0.0053(7)
C7 0.0265(7) 0.0303(9) 0.0274(7) 0.0062(6) -0.0010(6) 0.0034(7)
C8 0.0245(7) 0.0233(7) 0.0210(6) 0.0017(6) 0.0021(5) 0.0045(6)
C9 0.0245(6) 0.0237(7) 0.0214(6) 0.0012(6) 0.0034(5) 0.0056(6)
C10 0.0253(7) 0.0259(8) 0.0269(7) 0.0025(6) 0.0062(6) 0.0048(6)
C11 0.0278(7) 0.0292(8) 0.0262(7) 0.0085(6) 0.0023(6) 0.0042(7)
C12 0.0243(7) 0.0268(8) 0.0273(7) 0.0063(6) 0.0018(5) 0.0066(7)
C13 0.0242(7) 0.0245(7) 0.0187(6) 0.0009(5) 0.0014(5) 0.0036(6)
C14 0.0242(7) 0.0231(7) 0.0178(6) 0.0011(5) 0.0010(5) 0.0033(6)
C15 0.0276(7) 0.0272(8) 0.0277(7) 0.0067(6) 0.0005(6) 0.0035(7)
C16 0.0296(7) 0.0267(7) 0.0281(7) 0.0057(7) 0.0018(6) 0.0015(7)
C17 0.0241(6) 0.0229(7) 0.0194(6) 0.0008(6) 0.0001(5) 0.0018(6)
C18 0.0338(8) 0.0376(9) 0.0208(7) -0.0042(6) 0.0024(6) 0.0041(7)
C19 0.0382(9) 0.0463(11) 0.0292(8) -0.0015(8) 0.0123(7) 0.0035(8)
C20 0.0268(7) 0.0302(8) 0.0213(6) -0.0003(6) -0.0010(5) 0.0005(7)
C21 0.0253(7) 0.0422(10) 0.0315(8) 0.0114(7) -0.0020(6) 0.0019(7)
C22 0.0269(7) 0.0271(7) 0.0259(7) -0.0004(6) -0.0008(6) -0.0031(6)
C23 0.0319(8) 0.0294(8) 0.0291(7) -0.0003(6) 0.0052(6) -0.0041(7)
C24 0.0365(8) 0.0342(9) 0.0329(8) -0.0037(7) 0.0094(7) -0.0118(8)
C25 0.0514(10) 0.0366(10) 0.0291(8) 0.0021(7) 0.0113(7) -0.0064(9)
C26 0.0579(12) 0.0535(14) 0.0418(10) 0.0021(10) -0.0039(9) -0.0032(11)
C27 0.0988(19) 0.0390(12) 0.0478(12) 0.0093(10) 0.0070(12) -0.0079(13)
C28 0.0471(10) 0.0429(11) 0.0459(10) -0.0038(9) 0.0170(8) -0.0017(9)
C29 0.0803(18) 0.0723(18) 0.0703(16) -0.0079(14) 0.0443(15) -0.0076(16)
C30 0.0402(10) 0.0284(11) 0.110(2) 0.0113(12) 0.0192(12) 0.0008(9)

loop_
_atom_type_symbol
_atom_type_description
_atom_type_scat_dispersion_real
_atom_type_scat_dispersion_imag
_atom_type_scat_source
C C 0.0033 0.0000 'International Tables Vol C Tables 4.2.6.8 and 6.1.1.4'
H H 0.0000 0.0000 'International Tables Vol C Tables 4.2.6.8 and 6.1.1.4'
O O 0.0106 0.0000 'International Tables Vol C Tables 4.2.6.8 and 6.1.1.4'

loop_
_geom_angle_atom_site_label_1
_geom_angle_atom_site_label_2
_geom_angle_atom_site_label_3
_geom_angle
C20 O1 H1O 102.9(18)
C22 O2 H2O 110(2)
C30 O3 C3 113.20(15)
C2 C1 C10 114.66(14)
C2 C1 H1A 108.6
C10 C1 H1A 108.6
C2 C1 H1B 108.6
C10 C1 H1B 108.6
H1A C1 H1B 107.6
C3 C2 C1 110.20(15)
C3 C2 H2A 109.6
C1 C2 H2A 109.6
C3 C2 H2B 109.6
C1 C2 H2B 109.6
H2A C2 H2B 108.1
O3 C3 C2 112.52(15)
O3 C3 C4 106.23(14)
C2 C3 C4 110.54(17)
O3 C3 H3 109.2
C2 C3 H3 109.2
C4 C3 H3 109.2
C5 C4 C3 112.72(14)
C5 C4 H4A 109.0
C3 C4 H4A 109.0
C5 C4 H4B 109.0
C3 C4 H4B 109.0
H4A C4 H4B 107.8
C6 C5 C4 120.92(15)
C6 C5 C10 122.68(14)
C4 C5 C10 116.41(14)
C5 C6 C7 125.24(14)
C5 C6 H6 117.4
C7 C6 H6 117.4
C6 C7 C8 112.72(13)
C6 C7 H7A 109.0
C8 C7 H7A 109.0
C6 C7 H7B 109.0
C8 C7 H7B 109.0
H7A C7 H7B 107.8
C14 C8 C7 110.94(12)
C14 C8 C9 109.65(12)
C7 C8 C9 109.21(13)
C14 C8 H8 109.0
C7 C8 H8 109.0
C9 C8 H8 109.0
C11 C9 C8 112.66(13)
C11 C9 C10 112.95(12)
C8 C9 C10 111.86(12)
C11 C9 H9 106.2
C8 C9 H9 106.2
C10 C9 H9 106.2
C5 C10 C19 109.35(13)
C5 C10 C1 107.90(14)
C19 C10 C1 109.63(15)
C5 C10 C9 109.75(12)
C19 C10 C9 111.92(13)
C1 C10 C9 108.20(13)
C9 C11 C12 113.97(12)
C9 C11 H11A 108.8
C12 C11 H11A 108.8
C9 C11 H11B 108.8
C12 C11 H11B 108.8
H11A C11 H11B 107.7
C13 C12 C11 110.89(12)
C13 C12 H12A 109.5
C11 C12 H12A 109.5
C13 C12 H12B 109.5
C11 C12 H12B 109.5
H12A C12 H12B 108.0
C12 C13 C18 110.86(13)
C12 C13 C14 106.00(12)
C18 C13 C14 112.00(12)
C12 C13 C17 116.08(12)
C18 C13 C17 111.86(13)
C14 C13 C17 99.35(11)
C8 C14 C15 118.26(12)
C8 C14 C13 114.91(11)
C15 C14 C13 104.20(12)
C8 C14 H14 106.2
C15 C14 H14 106.2
C13 C14 H14 106.2
C14 C15 C16 103.55(12)
C14 C15 H15A 111.1
C16 C15 H15A 111.1
C14 C15 H15B 111.1
C16 C15 H15B 111.1
H15A C15 H15B 109.0
C15 C16 C17 106.58(13)
C15 C16 H16A 110.4
C17 C16 H16A 110.4
C15 C16 H16B 110.4
C17 C16 H16B 110.4
H16A C16 H16B 108.6
C20 C17 C16 112.82(13)
C20 C17 C13 120.38(12)
C16 C17 C13 104.32(12)
C20 C17 H17 106.1
C16 C17 H17 106.1
C13 C17 H17 106.1
C13 C18 H18A 109.5
C13 C18 H18B 109.5
H18A C18 H18B 109.5
C13 C18 H18C 109.5
H18A C18 H18C 109.5
H18B C18 H18C 109.5
C10 C19 H19A 109.5
C10 C19 H19B 109.5
H19A C19 H19B 109.5
C10 C19 H19C 109.5
H19A C19 H19C 109.5
H19B C19 H19C 109.5
O1 C20 C21 109.14(13)
O1 C20 C17 108.65(12)
C21 C20 C17 112.02(14)
O1 C20 C22 105.29(13)
C21 C20 C22 111.10(13)
C17 C20 C22 110.38(11)
C20 C21 H21A 109.5
C20 C21 H21B 109.5
H21A C21 H21B 109.5
C20 C21 H21C 109.5
H21A C21 H21C 109.5
H21B C21 H21C 109.5
O2 C22 C23 110.25(13)
O2 C22 C20 108.38(12)
C23 C22 C20 117.17(14)
O2 C22 H22 106.8
C23 C22 H22 106.8
C20 C22 H22 106.8
C22 C23 C24 111.70(14)
C22 C23 H23A 109.3
C24 C23 H23A 109.3
C22 C23 H23B 109.3
C24 C23 H23B 109.3
H23A C23 H23B 107.9
C25 C24 C28 113.45(15)
C25 C24 C23 110.56(14)
C28 C24 C23 110.87(16)
C25 C24 H24 107.2
C28 C24 H24 107.2
C23 C24 H24 107.2
C27 C25 C26 120.2(2)
C27 C25 C24 121.4(2)
C26 C25 C24 118.42(19)
C25 C26 H26A 109.5
C25 C26 H26B 109.5
H26A C26 H26B 109.5
C25 C26 H26C 109.5
H26A C26 H26C 109.5
H26B C26 H26C 109.5
C25 C27 H27A 120.0
C25 C27 H27B 120.0
H27A C27 H27B 120.0
C29 C28 C24 113.9(2)
C29 C28 H28A 108.8
C24 C28 H28A 108.8
C29 C28 H28B 108.8
C24 C28 H28B 108.8
H28A C28 H28B 107.7
C28 C29 H29A 109.5
C28 C29 H29B 109.5
H29A C29 H29B 109.5
C28 C29 H29C 109.5
H29A C29 H29C 109.5
H29B C29 H29C 109.5
O3 C30 H30A 109.5
O3 C30 H30B 109.5
H30A C30 H30B 109.5
O3 C30 H30C 109.5
H30A C30 H30C 109.5
H30B C30 H30C 109.5

loop_
_geom_bond_atom_site_label_1
_geom_bond_atom_site_label_2
_geom_bond_distance
O1 C20 1.440(2)
O1 H1O 0.88(3)
O2 C22 1.4461(18)
O2 H2O 0.80(3)
O3 C30 1.431(3)
O3 C3 1.443(2)
C1 C2 1.528(2)
C1 C10 1.550(2)
C1 H1A 0.9900
C1 H1B 0.9900
C2 C3 1.516(3)
C2 H2A 0.9900
C2 H2B 0.9900
C3 C4 1.526(3)
C3 H3 1.0000
C4 C5 1.514(2)
C4 H4A 0.9900
C4 H4B 0.9900
C5 C6 1.331(2)
C5 C10 1.529(2)
C6 C7 1.501(2)
C6 H6 0.9500
C7 C8 1.532(2)
C7 H7A 0.9900
C7 H7B 0.9900
C8 C14 1.5293(19)
C8 C9 1.545(2)
C8 H8 1.0000
C9 C11 1.5350(19)
C9 C10 1.5563(19)
C9 H9 1.0000
C10 C19 1.548(2)
C11 C12 1.536(2)
C11 H11A 0.9900
C11 H11B 0.9900
C12 C13 1.533(2)
C12 H12A 0.9900
C12 H12B 0.9900
C13 C18 1.543(2)
C13 C14 1.5524(19)
C13 C17 1.561(2)
C14 C15 1.530(2)
C14 H14 1.0000
C15 C16 1.553(2)
C15 H15A 0.9900
C15 H15B 0.9900
C16 C17 1.558(2)
C16 H16A 0.9900
C16 H16B 0.9900
C17 C20 1.547(2)
C17 H17 1.0000
C18 H18A 0.9800
C18 H18B 0.9800
C18 H18C 0.9800
C19 H19A 0.9800
C19 H19B 0.9800
C19 H19C 0.9800
C20 C21 1.530(2)
C20 C22 1.558(2)
C21 H21A 0.9800
C21 H21B 0.9800
C21 H21C 0.9800
C22 C23 1.517(2)
C22 H22 1.0000
C23 C24 1.548(2)
C23 H23A 0.9900
C23 H23B 0.9900
C24 C25 1.514(3)
C24 C28 1.534(3)
C24 H24 1.0000
C25 C27 1.332(3)
C25 C26 1.497(3)
C26 H26A 0.9800
C26 H26B 0.9800
C26 H26C 0.9800
C27 H27A 0.9500
C27 H27B 0.9500
C28 C29 1.517(3)
C28 H28A 0.9900
C28 H28B 0.9900
C29 H29A 0.9800
C29 H29B 0.9800
C29 H29C 0.9800
C30 H30A 0.9800
C30 H30B 0.9800
C30 H30C 0.9800

loop_
_geom_torsion_atom_site_label_1
_geom_torsion_atom_site_label_2
_geom_torsion_atom_site_label_3
_geom_torsion_atom_site_label_4
_geom_torsion
C10 C1 C2 C3 -57.9(2)
C30 O3 C3 C2 67.0(3)
C30 O3 C3 C4 -171.9(2)
C1 C2 C3 O3 174.98(15)
C1 C2 C3 C4 56.4(2)
O3 C3 C4 C5 -175.58(14)
C2 C3 C4 C5 -53.2(2)
C3 C4 C5 C6 -129.75(19)
C3 C4 C5 C10 50.7(2)
C4 C5 C6 C7 -176.42(16)
C10 C5 C6 C7 3.1(3)
C5 C6 C7 C8 11.1(2)
C6 C7 C8 C14 -163.25(14)
C6 C7 C8 C9 -42.28(17)
C14 C8 C9 C11 -47.42(15)
C7 C8 C9 C11 -169.18(12)
C14 C8 C9 C10 -175.95(12)
C7 C8 C9 C10 62.29(15)
C6 C5 C10 C19 -107.95(18)
C4 C5 C10 C19 71.63(19)
C6 C5 C10 C1 132.87(17)
C4 C5 C10 C1 -47.56(19)
C6 C5 C10 C9 15.2(2)
C4 C5 C10 C9 -165.25(14)
C2 C1 C10 C5 51.3(2)
C2 C1 C10 C19 -67.7(2)
C2 C1 C10 C9 169.98(14)
C11 C9 C10 C5 -175.90(13)
C8 C9 C10 C5 -47.52(17)
C11 C9 C10 C19 -54.29(19)
C8 C9 C10 C19 74.08(16)
C11 C9 C10 C1 66.60(18)
C8 C9 C10 C1 -165.02(13)
C8 C9 C11 C12 49.46(17)
C10 C9 C11 C12 177.42(13)
C9 C11 C12 C13 -56.04(18)
C11 C12 C13 C18 -63.27(16)
C11 C12 C13 C14 58.48(15)
C11 C12 C13 C17 167.66(12)
C7 C8 C14 C15 -59.62(18)
C9 C8 C14 C15 179.67(12)
C7 C8 C14 C13 176.55(13)
C9 C8 C14 C13 55.84(16)
C12 C13 C14 C8 -61.22(16)
C18 C13 C14 C8 59.81(17)
C17 C13 C14 C8 178.07(13)
C12 C13 C14 C15 167.79(11)
C18 C13 C14 C15 -71.19(15)
C17 C13 C14 C15 47.08(13)
C8 C14 C15 C16 -165.53(12)
C13 C14 C15 C16 -36.53(14)
C14 C15 C16 C17 11.17(15)
C15 C16 C17 C20 150.24(13)
C15 C16 C17 C13 17.88(16)
C12 C13 C17 C20 80.07(18)
C18 C13 C17 C20 -48.51(19)
C14 C13 C17 C20 -166.88(13)
C12 C13 C17 C16 -152.07(13)
C18 C13 C17 C16 79.35(15)
C14 C13 C17 C16 -39.02(14)
C16 C17 C20 O1 -58.48(16)
C13 C17 C20 O1 65.42(18)
C16 C17 C20 C21 -179.13(13)
C13 C17 C20 C21 -55.22(19)
C16 C17 C20 C22 56.50(17)
C13 C17 C20 C22 -179.60(14)
O1 C20 C22 O2 -51.07(16)
C21 C20 C22 O2 66.95(17)
C17 C20 C22 O2 -168.15(13)
O1 C20 C22 C23 -176.56(13)
C21 C20 C22 C23 -58.54(18)
C17 C20 C22 C23 66.36(18)
O2 C22 C23 C24 64.78(18)
C20 C22 C23 C24 -170.67(14)
C22 C23 C24 C25 72.45(18)
C22 C23 C24 C28 -160.83(15)
C28 C24 C25 C27 127.1(2)
C23 C24 C25 C27 -107.7(2)
C28 C24 C25 C26 -54.1(2)
C23 C24 C25 C26 71.2(2)
C25 C24 C28 C29 -61.2(2)
C23 C24 C28 C29 173.71(19)
